data_1540094
loop_
_publ_author_name
'Hoenle, W.'
'Kuehn, G.'
'Boehnke, U.C.'

_publ_section_title
;
 The crystal structure of a quenched Cu-rich beta phase with the
 composition Cu14 In16.7 Se32
;
_journal_name_full 'Journal of Materials Science'
_journal_page_first 2483
_journal_page_last 2487
_journal_volume 24
_journal_year 1989
_chemical_formula_sum 'Cu12.32 In18.04 Se32'
_space_group_IT_number 215
_symmetry_space_group_name_Hall 'P -4 2 3'
_symmetry_space_group_name_H-M 'P -4 3 m'
_cell_angle_alpha 90
_cell_angle_beta 90
_cell_angle_gamma 90
_cell_formula_units_Z 1
_cell_length_a 11.534
_cell_length_b 11.534
_cell_length_c 11.534
_cell_volume 1534.404
_citation_journal_id_ASTM JMTSAS
_cod_data_source_file Hoenle_JMTSAS_1989_1860.cif
_cod_data_source_block Cu12.32In18.04Se32
_cod_original_cell_volume 1534.405
_cod_database_code 1540094

loop_
_symmetry_equiv_pos_as_xyz
x,y,z
y,-x,-z
-x,-y,z
-y,x,-z
x,-y,-z
-y,-x,z
-x,y,-z
y,x,z
z,x,y
x,-z,-y
-z,-x,y
-x,z,-y
z,-x,-y
-x,-z,y
-z,x,-y
x,z,y
y,z,x
y,-z,-x
-z,-y,x
-y,z,-x
z,y,x
-y,-z,x
-z,y,-x
z,-y,-x

loop_
_atom_site_label
_atom_site_type_symbol
_atom_site_fract_x
_atom_site_fract_y
_atom_site_fract_z
_atom_site_occupancy
_atom_site_U_iso_or_equiv
In1 In+3 0.5 0.5 0.5 0.91 0.0
Cu1 Cu+1 0.5 0.5 0 0.57 0.0
Cu3 Cu+1 0 0 0.5 0.82 0.0
In4 In+3 0.2498 0.2498 0.5 0.32 0.0
Se1 Se-2 0.8862 0.8862 0.8862 1 0.0
Se3 Se-2 0.1207 0.1207 0.3856 1 0.0
In3 In+3 0.25 0.25 0.0011 1 0.0
Se4 Se-2 0.3781 0.3781 0.8707 1 0.0
In2 In+3 0.5 0.5 0 0.43 0.0
Se2 Se-2 0.3722 0.3722 0.3722 1 0.0
Cu2 Cu+1 0.2498 0.2498 0.5 0.68 0.0
